data_4088541
loop_
_publ_author_name
'Cabeza, Javier A.'
'Garc\'ia-\'Alvarez, Pablo'
'Gobetto, Roberto'
'Gonz\'alez-\'Alvarez, Laura'
'Nervi, Carlo'
'P\'erez-Carre\~no, Enrique'
'Polo, Diego'

_publ_section_title
;
 [MnBrL(CO)4] (L = Amidinatogermylene): Reductive Dimerization, Carbonyl
 Substitution, and Hydrolysis Reactions
;
_journal_issue 11
_journal_name_full Organometallics
_journal_page_first 1761
_journal_paper_doi 10.1021/acs.organomet.6b00168
_journal_volume 35
_journal_year 2016
_chemical_formula_moiety 'C42 H56 Ge2 Mn2 N4 O8'
_chemical_formula_sum 'C42 H56 Ge2 Mn2 N4 O8'
_chemical_formula_weight 999.96
_space_group_crystal_system monoclinic
_space_group_IT_number 14
_space_group_name_Hall '-P 2yn'
_space_group_name_H-M_alt 'P 1 21/n 1'
_atom_sites_solution_hydrogens geom
_audit_creation_method SHELXL-2014
_cell_angle_alpha 90
_cell_angle_beta 91.417(2)
_cell_angle_gamma 90
_cell_formula_units_Z 4
_cell_length_a 16.1948(5)
_cell_length_b 16.3153(4)
_cell_length_c 17.6171(3)
_cell_measurement_reflns_used 5450
_cell_measurement_temperature 152(2)
_cell_measurement_theta_max 68.4170
_cell_measurement_theta_min 3.6940
_cell_volume 4653.4(2)
_computing_cell_refinement
;
CrysAlisPro, Agilent Technologies,
Version 1.171.36.28 (release 01-02-2013 CrysAlis171 .NET)
(compiled Feb  1 2013,16:14:44)
;
_computing_data_collection
;
CrysAlisPro, Agilent Technologies,
Version 1.171.36.28 (release 01-02-2013 CrysAlis171 .NET)
(compiled Feb  1 2013,16:14:44)
;
_computing_data_reduction
;
CrysAlisPro, Agilent Technologies,
Version 1.171.36.28 (release 01-02-2013 CrysAlis171 .NET)
(compiled Feb  1 2013,16:14:44)
;
_computing_molecular_graphics 'X-SEED (Barbour, 1999)'
_computing_publication_material 'SHELXL-2014 (Sheldrick, 2014)'
_computing_structure_refinement 'SHELXL-2014 (Sheldrick, 2014)'
_computing_structure_solution 'SIR-97 (Giacovazzo, 1999)'
_diffrn_ambient_temperature 152(2)
_diffrn_measured_fraction_theta_full 0.966
_diffrn_measured_fraction_theta_max 0.979
_diffrn_measurement_device_type 'Xcalibur, Onyx, Nova'
_diffrn_radiation_type CuK\a
_diffrn_radiation_wavelength 1.5418
_diffrn_reflns_av_R_equivalents 0.0459
_diffrn_reflns_av_unetI/netI 0.0543
_diffrn_reflns_Laue_measured_fraction_full 0.966
_diffrn_reflns_Laue_measured_fraction_max 0.979
_diffrn_reflns_limit_h_max 18
_diffrn_reflns_limit_h_min -19
_diffrn_reflns_limit_k_max 13
_diffrn_reflns_limit_k_min -19
_diffrn_reflns_limit_l_max 21
_diffrn_reflns_limit_l_min -21
_diffrn_reflns_number 20735
_diffrn_reflns_point_group_measured_fraction_full 0.966
_diffrn_reflns_point_group_measured_fraction_max 0.979
_diffrn_reflns_theta_full 70.000
_diffrn_reflns_theta_max 69.326
_diffrn_reflns_theta_min 3.662
_diffrn_source 'Nova (Cu) X-ray Source'
_exptl_absorpt_coefficient_mu 6.233
_exptl_absorpt_correction_T_max 1.00000
_exptl_absorpt_correction_T_min 0.71687
_exptl_absorpt_correction_type multi-scan
_exptl_absorpt_process_details
;
CrysAlisPro, Agilent Technologies,
Version 1.171.36.28 (release 01-02-2013 CrysAlis171 .NET)
(compiled Feb  1 2013,16:14:44)
Empirical absorption correction using spherical harmonics,
 implemented in SCALE3 ABSPACK scaling algorithm.
;
_exptl_crystal_colour yellow
_exptl_crystal_density_diffrn 1.427
_exptl_crystal_description fragment
_exptl_crystal_F_000 2056
_exptl_crystal_size_max 0.2294
_exptl_crystal_size_mid 0.0886
_exptl_crystal_size_min 0.0743
_refine_diff_density_max 0.628
_refine_diff_density_min -0.635
_refine_diff_density_rms 0.066
_refine_ls_extinction_method none
_refine_ls_goodness_of_fit_ref 1.005
_refine_ls_hydrogen_treatment constr
_refine_ls_matrix_type full
_refine_ls_number_parameters 537
_refine_ls_number_reflns 8530
_refine_ls_number_restraints 0
_refine_ls_restrained_S_all 1.005
_refine_ls_R_factor_all 0.0572
_refine_ls_R_factor_gt 0.0386
_refine_ls_shift/su_max 0.002
_refine_ls_shift/su_mean 0.000
_refine_ls_structure_factor_coef Fsqd
_refine_ls_weighting_details 'w=1/[\s^2^(Fo^2^)+(0.0430P)^2^] where P=(Fo^2^+2Fc^2^)/3'
_refine_ls_weighting_scheme calc
_refine_ls_wR_factor_gt 0.0854
_refine_ls_wR_factor_ref 0.0944
_reflns_Friedel_coverage 0.000
_reflns_number_gt 6596
_reflns_number_total 8530
_reflns_threshold_expression 'I > 2\s(I)'
_cod_data_source_file om6b00168_si_003.cif
_cod_data_source_block 5
_cod_original_sg_symbol_H-M 'P 21/n'
_cod_database_code 4088541
_shelx_space_group_comment
;
The symmetry employed for this shelxl refinement is uniquely defined
by the following loop, which should always be used as a source of
symmetry information in preference to the above space-group names.
They are only intended as comments.
;
_shelxl_version_number 2014-3

loop_
_space_group_symop_operation_xyz
'x, y, z'
'-x+1/2, y+1/2, -z+1/2'
'-x, -y, -z'
'x-1/2, -y-1/2, z-1/2'

loop_
_atom_site_label
_atom_site_type_symbol
_atom_site_fract_x
_atom_site_fract_y
_atom_site_fract_z
_atom_site_U_iso_or_equiv
_atom_site_adp_type
_atom_site_occupancy
_atom_site_site_symmetry_order
_atom_site_calc_flag
_atom_site_refinement_flags_posn
_atom_site_refinement_flags_adp
C1 C 0.3835(3) 0.1321(3) 0.59856(19) 0.0573(11) Uani 1 1 d . .
H1A H 0.3947 0.1793 0.6317 0.086 Uiso 1 1 calc R U
H1B H 0.3643 0.1514 0.5485 0.086 Uiso 1 1 calc R U
H1C H 0.4343 0.1002 0.5932 0.086 Uiso 1 1 calc R U
C2 C 0.3177(2) 0.0788(2) 0.63300(17) 0.0436(8) Uani 1 1 d . .
H2 H 0.3078 0.0311 0.5983 0.052 Uiso 1 1 calc R U
C3 C 0.2379(3) 0.1238(3) 0.6400(2) 0.0643(11) Uani 1 1 d . .
H3A H 0.1961 0.0868 0.6601 0.096 Uiso 1 1 calc R U
H3B H 0.2196 0.1439 0.5900 0.096 Uiso 1 1 calc R U
H3C H 0.2458 0.1703 0.6746 0.096 Uiso 1 1 calc R U
C4 C 0.3866(2) -0.0223(2) 0.71912(16) 0.0365(7) Uani 1 1 d . .
C5 C 0.4041(2) -0.0837(2) 0.65916(17) 0.0417(8) Uani 1 1 d . .
C6 C 0.3398(3) -0.1229(2) 0.62081(18) 0.0446(8) Uani 1 1 d . .
H6 H 0.2844 -0.1132 0.6348 0.054 Uiso 1 1 calc R U
C7 C 0.3565(3) -0.1766(2) 0.5618(2) 0.0559(11) Uani 1 1 d . .
H7 H 0.3123 -0.2022 0.5343 0.067 Uiso 1 1 calc R U
C8 C 0.4368(3) -0.1927(3) 0.5432(2) 0.0706(13) Uani 1 1 d . .
H8 H 0.4483 -0.2296 0.5031 0.085 Uiso 1 1 calc R U
C9 C 0.5003(3) -0.1552(3) 0.5828(2) 0.0719(13) Uani 1 1 d . .
H9 H 0.5558 -0.1674 0.5707 0.086 Uiso 1 1 calc R U
C10 C 0.4847(3) -0.1002(3) 0.6399(2) 0.0561(10) Uani 1 1 d . .
H10 H 0.5292 -0.0735 0.6660 0.067 Uiso 1 1 calc R U
C11 C 0.4507(2) -0.0971(2) 0.82907(18) 0.0427(8) Uani 1 1 d . .
H11 H 0.4896 -0.1226 0.7927 0.051 Uiso 1 1 calc R U
C12 C 0.3882(3) -0.1618(2) 0.8509(2) 0.0604(11) Uani 1 1 d . .
H12A H 0.3517 -0.1395 0.8894 0.091 Uiso 1 1 calc R U
H12B H 0.4172 -0.2099 0.8716 0.091 Uiso 1 1 calc R U
H12C H 0.3552 -0.1778 0.8059 0.091 Uiso 1 1 calc R U
C13 C 0.5010(3) -0.0668(3) 0.8970(2) 0.0573(11) Uani 1 1 d . .
H13A H 0.5437 -0.0291 0.8799 0.086 Uiso 1 1 calc R U
H13B H 0.5270 -0.1136 0.9230 0.086 Uiso 1 1 calc R U
H13C H 0.4646 -0.0383 0.9320 0.086 Uiso 1 1 calc R U
C14 C 0.2568(2) 0.0577(2) 0.86436(18) 0.0419(8) Uani 1 1 d . .
C15 C 0.2095(3) -0.0124(2) 0.8262(2) 0.0504(9) Uani 1 1 d . .
H15A H 0.1585 -0.0227 0.8534 0.076 Uiso 1 1 calc R U
H15B H 0.2437 -0.0619 0.8271 0.076 Uiso 1 1 calc R U
H15C H 0.1957 0.0024 0.7734 0.076 Uiso 1 1 calc R U
C16 C 0.2048(3) 0.1356(3) 0.8596(2) 0.0577(10) Uani 1 1 d . .
H16A H 0.1535 0.1274 0.8870 0.087 Uiso 1 1 calc R U
H16B H 0.1916 0.1482 0.8063 0.087 Uiso 1 1 calc R U
H16C H 0.2358 0.1813 0.8825 0.087 Uiso 1 1 calc R U
C17 C 0.2771(3) 0.0374(3) 0.94717(19) 0.0537(10) Uani 1 1 d . .
H17A H 0.3063 0.0836 0.9710 0.081 Uiso 1 1 calc R U
H17B H 0.3121 -0.0116 0.9498 0.081 Uiso 1 1 calc R U
H17C H 0.2258 0.0270 0.9740 0.081 Uiso 1 1 calc R U
C18 C 0.5843(4) 0.6975(3) 0.7663(4) 0.099(2) Uani 1 1 d . .
H18A H 0.6058 0.6989 0.8187 0.148 Uiso 1 1 calc R U
H18B H 0.5479 0.7447 0.7573 0.148 Uiso 1 1 calc R U
H18C H 0.6303 0.6998 0.7313 0.148 Uiso 1 1 calc R U
C19 C 0.4751(4) 0.6073(3) 0.8119(4) 0.100(2) Uani 1 1 d . .
H19A H 0.4449 0.5563 0.8015 0.149 Uiso 1 1 calc R U
H19B H 0.4363 0.6535 0.8114 0.149 Uiso 1 1 calc R U
H19C H 0.5029 0.6038 0.8618 0.149 Uiso 1 1 calc R U
C20 C 0.5366(3) 0.6199(2) 0.7533(2) 0.0518(9) Uani 1 1 d . .
H20 H 0.5067 0.6244 0.7031 0.062 Uiso 1 1 calc R U
C21 C 0.6377(2) 0.52770(19) 0.69295(16) 0.0349(7) Uani 1 1 d . .
C22 C 0.6369(2) 0.57047(19) 0.61800(16) 0.0376(7) Uani 1 1 d . .
C23 C 0.5676(3) 0.5665(2) 0.57119(19) 0.0467(9) Uani 1 1 d . .
H23 H 0.5211 0.5353 0.5859 0.056 Uiso 1 1 calc R U
C24 C 0.5658(3) 0.6081(2) 0.5026(2) 0.0577(11) Uani 1 1 d . .
H24 H 0.5179 0.6054 0.4704 0.069 Uiso 1 1 calc R U
C25 C 0.6328(3) 0.6530(2) 0.48101(19) 0.0565(11) Uani 1 1 d . .
H25 H 0.6313 0.6814 0.4339 0.068 Uiso 1 1 calc R U
C26 C 0.7024(3) 0.6570(2) 0.52744(19) 0.0528(10) Uani 1 1 d . .
H26 H 0.7487 0.6882 0.5123 0.063 Uiso 1 1 calc R U
C27 C 0.7049(3) 0.6155(2) 0.59638(18) 0.0436(8) Uani 1 1 d . .
H27 H 0.7530 0.6179 0.6284 0.052 Uiso 1 1 calc R U
C28 C 0.7368(2) 0.4189(2) 0.65886(18) 0.0434(8) Uani 1 1 d . .
H28 H 0.7571 0.4589 0.6205 0.052 Uiso 1 1 calc R U
C29 C 0.8106(3) 0.3852(3) 0.7017(2) 0.0653(12) Uani 1 1 d . .
H29A H 0.8410 0.4302 0.7264 0.098 Uiso 1 1 calc R U
H29B H 0.8468 0.3569 0.6664 0.098 Uiso 1 1 calc R U
H29C H 0.7923 0.3465 0.7403 0.098 Uiso 1 1 calc R U
C30 C 0.6893(3) 0.3519(2) 0.6165(2) 0.0564(10) Uani 1 1 d . .
H30A H 0.6691 0.3116 0.6529 0.085 Uiso 1 1 calc R U
H30B H 0.7259 0.3247 0.5808 0.085 Uiso 1 1 calc R U
H30C H 0.6424 0.3762 0.5884 0.085 Uiso 1 1 calc R U
C31 C 0.7156(3) 0.5028(3) 0.88508(18) 0.0510(9) Uani 1 1 d . .
C32 C 0.7717(3) 0.4328(3) 0.9111(2) 0.0694(13) Uani 1 1 d . .
H32A H 0.8006 0.4106 0.8673 0.104 Uiso 1 1 calc R U
H32B H 0.7384 0.3895 0.9338 0.104 Uiso 1 1 calc R U
H32C H 0.8122 0.4532 0.9487 0.104 Uiso 1 1 calc R U
C33 C 0.7667(3) 0.5691(3) 0.8491(2) 0.0736(14) Uani 1 1 d . .
H33A H 0.7304 0.6136 0.8314 0.110 Uiso 1 1 calc R U
H33B H 0.7960 0.5463 0.8059 0.110 Uiso 1 1 calc R U
H33C H 0.8069 0.5905 0.8866 0.110 Uiso 1 1 calc R U
C34 C 0.6695(3) 0.5356(3) 0.9532(2) 0.0685(13) Uani 1 1 d . .
H34A H 0.7093 0.5569 0.9910 0.103 Uiso 1 1 calc R U
H34B H 0.6374 0.4912 0.9757 0.103 Uiso 1 1 calc R U
H34C H 0.6321 0.5797 0.9366 0.103 Uiso 1 1 calc R U
C101 C 0.5303(2) 0.1517(2) 0.89472(18) 0.0437(8) Uani 1 1 d . .
C102 C 0.5066(2) 0.1610(2) 0.75350(19) 0.0452(8) Uani 1 1 d . .
C103 C 0.3739(2) 0.2577(2) 0.77959(18) 0.0431(8) Uani 1 1 d . .
C104 C 0.3995(3) 0.2292(2) 0.92222(19) 0.0450(8) Uani 1 1 d . .
C201 C 0.6319(3) 0.2740(2) 0.80852(18) 0.0450(8) Uani 1 1 d . .
C202 C 0.5148(2) 0.3524(2) 0.73231(18) 0.0426(8) Uani 1 1 d . .
C203 C 0.4521(3) 0.3965(2) 0.85796(18) 0.0445(9) Uani 1 1 d . .
C204 C 0.5707(3) 0.3284(2) 0.93324(19) 0.0491(9) Uani 1 1 d . .
Ge1 Ge 0.36396(2) 0.08206(2) 0.81515(2) 0.03365(10) Uani 1 1 d . .
Ge2 Ge 0.63132(2) 0.45481(2) 0.81298(2) 0.03538(10) Uani 1 1 d . .
Mn1 Mn 0.44810(3) 0.19606(3) 0.83504(2) 0.03388(13) Uani 1 1 d . .
Mn2 Mn 0.54662(3) 0.34210(3) 0.83156(2) 0.03448(13) Uani 1 1 d . .
N1 N 0.34456(18) 0.04635(17) 0.70770(13) 0.0371(6) Uani 1 1 d . .
N2 N 0.41143(19) -0.02667(17) 0.79138(13) 0.0388(6) Uani 1 1 d . .
N3 N 0.59110(19) 0.54878(17) 0.75078(14) 0.0396(6) Uani 1 1 d . .
N4 N 0.68414(18) 0.46332(17) 0.71108(13) 0.0367(6) Uani 1 1 d . .
O101 O 0.58336(19) 0.12529(18) 0.93178(15) 0.0602(7) Uani 1 1 d . .
O102 O 0.5446(2) 0.1353(2) 0.70534(16) 0.0733(9) Uani 1 1 d . .
O103 O 0.32559(18) 0.29571(17) 0.74620(16) 0.0571(7) Uani 1 1 d . .
O104 O 0.3700(2) 0.24891(18) 0.97798(14) 0.0650(8) Uani 1 1 d . .
O201 O 0.68627(19) 0.23193(18) 0.79421(16) 0.0616(7) Uani 1 1 d . .
O202 O 0.49377(18) 0.3611(2) 0.67021(13) 0.0622(8) Uani 1 1 d . .
O203 O 0.3931(2) 0.42983(18) 0.87413(16) 0.0619(7) Uani 1 1 d . .
O204 O 0.5845(2) 0.3196(2) 0.99619(13) 0.0734(10) Uani 1 1 d . .

loop_
_atom_site_aniso_label
_atom_site_aniso_U_11
_atom_site_aniso_U_22
_atom_site_aniso_U_33
_atom_site_aniso_U_23
_atom_site_aniso_U_13
_atom_site_aniso_U_12
C1 0.080(3) 0.057(2) 0.0349(17) 0.0161(16) -0.0061(17) -0.012(2)
C2 0.061(2) 0.0397(19) 0.0298(15) 0.0003(13) -0.0078(14) -0.0022(17)
C3 0.067(3) 0.073(3) 0.052(2) 0.008(2) -0.0138(19) 0.002(2)
C4 0.046(2) 0.0325(17) 0.0310(14) -0.0005(12) 0.0053(13) -0.0022(15)
C5 0.058(2) 0.0372(18) 0.0305(15) -0.0008(13) 0.0066(14) -0.0040(17)
C6 0.059(2) 0.0370(18) 0.0385(16) -0.0004(14) 0.0075(15) -0.0062(17)
C7 0.080(3) 0.047(2) 0.0404(18) -0.0087(16) 0.0044(18) -0.014(2)
C8 0.092(4) 0.070(3) 0.051(2) -0.024(2) 0.018(2) 0.000(3)
C9 0.069(3) 0.088(4) 0.060(2) -0.025(2) 0.019(2) 0.006(3)
C10 0.056(3) 0.070(3) 0.0432(18) -0.0130(18) 0.0106(17) -0.001(2)
C11 0.060(2) 0.0325(17) 0.0358(15) 0.0023(13) 0.0065(15) 0.0126(16)
C12 0.086(3) 0.033(2) 0.063(2) 0.0121(17) 0.007(2) 0.004(2)
C13 0.076(3) 0.054(2) 0.0411(18) 0.0028(16) -0.0065(18) 0.020(2)
C14 0.049(2) 0.0339(17) 0.0434(17) -0.0050(14) 0.0094(15) -0.0036(16)
C15 0.053(2) 0.049(2) 0.0494(19) -0.0049(16) 0.0064(16) -0.0140(19)
C16 0.051(2) 0.050(2) 0.072(2) -0.0078(19) 0.0121(19) 0.0021(19)
C17 0.066(3) 0.057(2) 0.0381(17) -0.0014(16) 0.0133(17) -0.013(2)
C18 0.100(5) 0.037(2) 0.162(5) -0.008(3) 0.059(4) -0.001(3)
C19 0.086(4) 0.052(3) 0.163(5) 0.017(3) 0.061(4) 0.020(3)
C20 0.066(3) 0.0339(19) 0.056(2) -0.0017(16) 0.0003(18) 0.0080(18)
C21 0.0423(19) 0.0308(16) 0.0313(14) 0.0003(12) -0.0043(13) -0.0031(14)
C22 0.056(2) 0.0275(16) 0.0297(14) 0.0000(12) -0.0037(14) 0.0011(15)
C23 0.059(2) 0.0397(19) 0.0405(17) 0.0005(14) -0.0116(16) -0.0013(17)
C24 0.081(3) 0.050(2) 0.0415(18) 0.0024(16) -0.0218(19) 0.007(2)
C25 0.096(3) 0.039(2) 0.0339(17) 0.0058(15) -0.0051(19) 0.006(2)
C26 0.079(3) 0.039(2) 0.0410(18) 0.0032(15) 0.0047(18) -0.0091(19)
C27 0.059(2) 0.0367(18) 0.0348(15) 0.0007(13) 0.0005(15) -0.0042(17)
C28 0.050(2) 0.0435(19) 0.0368(16) 0.0070(14) 0.0106(15) 0.0064(17)
C29 0.059(3) 0.075(3) 0.063(2) 0.016(2) 0.011(2) 0.019(2)
C30 0.076(3) 0.048(2) 0.0461(19) -0.0049(16) 0.0158(19) 0.008(2)
C31 0.054(2) 0.065(3) 0.0336(16) 0.0045(16) -0.0044(15) -0.018(2)
C32 0.061(3) 0.099(4) 0.047(2) 0.015(2) -0.0164(18) -0.012(3)
C33 0.075(3) 0.092(4) 0.053(2) 0.009(2) -0.016(2) -0.045(3)
C34 0.080(3) 0.079(3) 0.047(2) -0.018(2) -0.001(2) -0.027(3)
C101 0.052(2) 0.043(2) 0.0355(16) 0.0043(14) 0.0001(15) -0.0054(17)
C102 0.046(2) 0.052(2) 0.0380(17) -0.0054(15) -0.0018(15) 0.0002(17)
C103 0.049(2) 0.0393(19) 0.0406(17) -0.0013(14) -0.0002(15) -0.0056(17)
C104 0.058(2) 0.0358(18) 0.0410(17) -0.0020(14) 0.0013(16) -0.0054(17)
C201 0.053(2) 0.044(2) 0.0379(17) 0.0128(15) -0.0058(15) -0.0068(19)
C202 0.045(2) 0.046(2) 0.0364(17) 0.0016(14) 0.0003(14) 0.0012(16)
C203 0.062(3) 0.0355(18) 0.0364(16) -0.0022(13) 0.0058(16) -0.0111(18)
C204 0.058(2) 0.050(2) 0.0389(18) 0.0034(15) -0.0027(16) -0.0149(19)
Ge1 0.0454(2) 0.02848(18) 0.02708(16) -0.00005(13) 0.00179(14) 0.00012(16)
Ge2 0.0429(2) 0.0369(2) 0.02618(16) 0.00286(14) -0.00132(14) -0.00400(17)
Mn1 0.0429(3) 0.0306(3) 0.0281(2) 0.00069(19) -0.0001(2) -0.0009(2)
Mn2 0.0444(3) 0.0344(3) 0.0245(2) 0.00325(19) -0.00136(19) -0.0033(2)
N1 0.0500(17) 0.0356(15) 0.0257(11) -0.0004(10) 0.0002(11) -0.0010(13)
N2 0.0548(18) 0.0336(14) 0.0280(12) 0.0013(10) 0.0031(11) 0.0045(13)
N3 0.0462(17) 0.0342(15) 0.0383(13) 0.0004(11) 0.0007(12) 0.0015(13)
N4 0.0420(16) 0.0407(15) 0.0275(12) 0.0053(11) 0.0013(10) 0.0044(13)
O101 0.0604(19) 0.0628(18) 0.0568(15) 0.0174(13) -0.0129(13) 0.0021(15)
O102 0.065(2) 0.104(3) 0.0511(15) -0.0281(16) 0.0081(14) 0.0068(18)
O103 0.0523(17) 0.0479(15) 0.0704(16) 0.0101(13) -0.0160(13) 0.0063(13)
O104 0.088(2) 0.0608(18) 0.0474(14) -0.0144(13) 0.0215(14) -0.0065(16)
O201 0.0578(18) 0.0556(17) 0.0717(17) 0.0183(14) 0.0091(14) 0.0176(15)
O202 0.0638(19) 0.091(2) 0.0308(12) 0.0126(12) -0.0100(11) -0.0073(16)
O203 0.0633(19) 0.0528(17) 0.0705(17) -0.0093(13) 0.0225(15) 0.0054(15)
O204 0.107(3) 0.083(2) 0.0292(12) 0.0135(12) -0.0173(13) -0.0295(19)

loop_
_atom_type_symbol
_atom_type_description
_atom_type_scat_dispersion_real
_atom_type_scat_dispersion_imag
_atom_type_scat_source
C C 0.0181 0.0091 'International Tables Vol C Tables 4.2.6.8 and 6.1.1.4'
H H 0.0000 0.0000 'International Tables Vol C Tables 4.2.6.8 and 6.1.1.4'
Ge Ge -1.0885 0.8855 'International Tables Vol C Tables 4.2.6.8 and 6.1.1.4'
Mn Mn -0.5299 2.8052 'International Tables Vol C Tables 4.2.6.8 and 6.1.1.4'
N N 0.0311 0.0180 'International Tables Vol C Tables 4.2.6.8 and 6.1.1.4'
O O 0.0492 0.0322 'International Tables Vol C Tables 4.2.6.8 and 6.1.1.4'

loop_
_geom_angle_atom_site_label_1
_geom_angle_atom_site_label_2
_geom_angle_atom_site_label_3
_geom_angle
N1 C2 C3 109.8(3)
N1 C2 C1 111.7(3)
C3 C2 C1 111.7(3)
N1 C4 N2 109.5(3)
N1 C4 C5 124.6(3)
N2 C4 C5 125.9(3)
N1 C4 Ge1 55.10(15)
N2 C4 Ge1 54.42(16)
C5 C4 Ge1 177.1(3)
C10 C5 C6 119.6(3)
C10 C5 C4 120.2(3)
C6 C5 C4 120.2(3)
C5 C6 C7 119.9(4)
C8 C7 C6 120.0(4)
C9 C8 C7 119.7(4)
C8 C9 C10 120.9(4)
C9 C10 C5 119.8(4)
N2 C11 C13 108.7(3)
N2 C11 C12 112.0(3)
C13 C11 C12 112.0(3)
C15 C14 C17 110.7(3)
C15 C14 C16 109.3(3)
C17 C14 C16 109.9(3)
C15 C14 Ge1 113.0(2)
C17 C14 Ge1 106.8(3)
C16 C14 Ge1 107.2(2)
N3 C20 C19 109.4(3)
N3 C20 C18 111.5(4)
C19 C20 C18 111.6(4)
N4 C21 N3 110.5(3)
N4 C21 C22 125.1(3)
N3 C21 C22 124.4(3)
N4 C21 Ge2 55.87(15)
N3 C21 Ge2 54.70(16)
C22 C21 Ge2 176.7(3)
C23 C22 C27 120.1(3)
C23 C22 C21 119.8(3)
C27 C22 C21 120.1(3)
C22 C23 C24 119.9(4)
C25 C24 C23 120.2(4)
C24 C25 C26 120.2(3)
C25 C26 C27 120.1(4)
C22 C27 C26 119.5(4)
N4 C28 C29 109.5(3)
N4 C28 C30 111.7(3)
C29 C28 C30 111.7(3)
C33 C31 C32 109.5(4)
C33 C31 C34 111.3(4)
C32 C31 C34 109.1(3)
C33 C31 Ge2 112.7(2)
C32 C31 Ge2 106.8(3)
C34 C31 Ge2 107.3(3)
O101 C101 Mn1 178.3(3)
O102 C102 Mn1 175.8(4)
O103 C103 Mn1 178.1(3)
O104 C104 Mn1 178.5(4)
O201 C201 Mn2 179.2(4)
O202 C202 Mn2 178.0(3)
O203 C203 Mn2 179.5(4)
O204 C204 Mn2 179.0(4)
N2 Ge1 N1 65.90(11)
N2 Ge1 C14 105.03(13)
N1 Ge1 C14 103.60(13)
N2 Ge1 Mn1 121.23(9)
N1 Ge1 Mn1 116.97(8)
C14 Ge1 Mn1 127.21(10)
N2 Ge1 C4 33.00(11)
N1 Ge1 C4 32.92(11)
C14 Ge1 C4 108.03(12)
Mn1 Ge1 C4 124.49(8)
N3 Ge2 C31 104.92(15)
N3 Ge2 N4 66.12(11)
C31 Ge2 N4 103.96(13)
N3 Ge2 Mn2 120.17(9)
C31 Ge2 Mn2 128.05(11)
N4 Ge2 Mn2 116.49(8)
N3 Ge2 C21 33.10(11)
C31 Ge2 C21 108.54(13)
N4 Ge2 C21 33.07(11)
Mn2 Ge2 C21 123.23(8)
C104 Mn1 C101 87.50(16)
C104 Mn1 C103 89.72(16)
C101 Mn1 C103 170.05(16)
C104 Mn1 C102 174.09(17)
C101 Mn1 C102 86.79(16)
C103 Mn1 C102 95.65(16)
C104 Mn1 Ge1 95.75(12)
C101 Mn1 Ge1 100.69(12)
C103 Mn1 Ge1 89.10(11)
C102 Mn1 Ge1 86.84(12)
C104 Mn1 Mn2 91.37(12)
C101 Mn1 Mn2 86.79(12)
C103 Mn1 Mn2 83.73(11)
C102 Mn1 Mn2 86.76(12)
Ge1 Mn1 Mn2 169.87(2)
C202 Mn2 C201 92.32(15)
C202 Mn2 C204 175.52(17)
C201 Mn2 C204 89.94(17)
C202 Mn2 C203 88.89(16)
C201 Mn2 C203 171.38(16)
C204 Mn2 C203 88.30(17)
C202 Mn2 Ge2 86.88(12)
C201 Mn2 Ge2 89.86(12)
C204 Mn2 Ge2 97.00(12)
C203 Mn2 Ge2 98.73(11)
C202 Mn2 Mn1 87.30(12)
C201 Mn2 Mn1 85.63(12)
C204 Mn2 Mn1 89.02(12)
C203 Mn2 Mn1 85.90(11)
Ge2 Mn2 Mn1 172.48(2)
C4 N1 C2 125.4(3)
C4 N1 Ge1 91.99(18)
C2 N1 Ge1 141.0(2)
C4 N2 C11 126.5(3)
C4 N2 Ge1 92.6(2)
C11 N2 Ge1 140.6(2)
C21 N3 C20 125.8(3)
C21 N3 Ge2 92.2(2)
C20 N3 Ge2 142.0(2)
C21 N4 C28 125.3(2)
C21 N4 Ge2 91.06(19)
C28 N4 Ge2 142.6(2)

loop_
_geom_bond_atom_site_label_1
_geom_bond_atom_site_label_2
_geom_bond_distance
C1 C2 1.515(5)
C2 N1 1.474(4)
C2 C3 1.495(6)
C4 N1 1.324(4)
C4 N2 1.328(4)
C4 C5 1.488(4)
C4 Ge1 2.435(3)
C5 C10 1.383(6)
C5 C6 1.384(5)
C6 C7 1.392(5)
C7 C8 1.374(7)
C8 C9 1.372(7)
C9 C10 1.377(6)
C11 N2 1.465(4)
C11 C13 1.513(5)
C11 C12 1.519(6)
C14 C15 1.524(5)
C14 C17 1.524(5)
C14 C16 1.526(6)
C14 Ge1 1.999(4)
C18 C20 1.498(7)
C19 C20 1.466(7)
C20 N3 1.460(5)
C21 N4 1.326(4)
C21 N3 1.328(4)
C21 C22 1.493(4)
C21 Ge2 2.430(3)
C22 C23 1.378(5)
C22 C27 1.385(5)
C23 C24 1.385(5)
C24 C25 1.372(6)
C25 C26 1.377(6)
C26 C27 1.391(5)
C28 N4 1.462(4)
C28 C29 1.502(6)
C28 C30 1.521(6)
C31 C33 1.512(6)
C31 C32 1.523(7)
C31 C34 1.525(6)
C31 Ge2 2.000(4)
C101 O101 1.150(5)
C101 Mn1 1.826(4)
C102 O102 1.141(4)
C102 Mn1 1.832(4)
C103 O103 1.149(4)
C103 Mn1 1.831(4)
C104 O104 1.149(4)
C104 Mn1 1.825(4)
C201 O201 1.150(5)
C201 Mn2 1.826(4)
C202 O202 1.147(4)
C202 Mn2 1.818(3)
C203 O203 1.143(5)
C203 Mn2 1.839(4)
C204 O204 1.135(4)
C204 Mn2 1.838(3)
Ge1 N2 1.982(3)
Ge1 N1 1.998(2)
Ge1 Mn1 2.3271(6)
Ge2 N3 1.985(3)
Ge2 N4 2.012(2)
Ge2 Mn2 2.3222(6)
Mn1 Mn2 2.8690(7)
